data_4316138
loop_
_publ_author_name
'Jeongho Yeon'
'Sang-Hwan Kim'
'P. Shiv Halasyamani'

_publ_contact_author_address
;
Department of Chemistry
University of Houston
Houston, Texas
77204-5003
USA
;
_publ_contact_author_email psh@uh.edu
_publ_contact_author_fax 1-713-743-0796
_publ_contact_author_name 'P. Shiv Halasyamani'
_publ_contact_author_phone 1-713-743-3278
_publ_section_title
;
 A3V5O14 (A = K+, Rb+, or Tl+), New Polar Oxides with a Tetragonal
 Tungsten Bronze Related Structural Topology: Synthesis, Structure, and
 Functional Properties
;
_journal_name_full 'Inorganic Chemistry'
_journal_page_first 6986
_journal_page_last 6993
_journal_paper_doi 10.1021/ic1008297
_journal_volume 49
_journal_year 2010
_chemical_absolute_configuration unk
_chemical_formula_sum 'O14 Tl3 V5'
_chemical_formula_weight 1091.81
_chemical_name_systematic
;

 ?

;
_space_group_IT_number 157
_symmetry_cell_setting trigonal
_symmetry_space_group_name_Hall 'P 3 -2'
_symmetry_space_group_name_H-M 'P 3 1 m'
_atom_sites_solution_primary direct
_atom_sites_solution_secondary difmap
_cell_angle_alpha 90
_cell_angle_beta 90
_cell_angle_gamma 120
_cell_formula_units_Z 1
_cell_length_a 8.7397(8)
_cell_length_b 8.7397(8)
_cell_length_c 5.0846(10)
_cell_measurement_temperature 296(2)
_cell_volume 336.34(8)
_computing_structure_refinement 'SHELXL-97 (Sheldrick, 1997)'
_computing_structure_solution 'SHELXS-97 (Sheldrick, 1990)'
_diffrn_ambient_temperature 296(2)
_diffrn_measured_fraction_theta_full 1
_diffrn_measured_fraction_theta_max 0.976
_diffrn_radiation_monochromator graphite
_diffrn_radiation_type MoK\a
_diffrn_radiation_wavelength 0.71073
_diffrn_reflns_av_R_equivalents 0.0267
_diffrn_reflns_av_unetI/netI 0.0252
_diffrn_reflns_limit_h_max 11
_diffrn_reflns_limit_h_min -11
_diffrn_reflns_limit_k_max 5
_diffrn_reflns_limit_k_min -11
_diffrn_reflns_limit_l_max 6
_diffrn_reflns_limit_l_min -6
_diffrn_reflns_number 2117
_diffrn_reflns_theta_full 25
_diffrn_reflns_theta_max 28.72
_diffrn_reflns_theta_min 2.69
_exptl_absorpt_coefficient_mu 39.173
_exptl_absorpt_correction_T_max 0.6954
_exptl_absorpt_correction_T_min 0.6954
_exptl_absorpt_correction_type psi-scan
_exptl_crystal_density_diffrn 5.39
_exptl_crystal_density_method 'not measured'
_exptl_crystal_F_000 470
_exptl_crystal_size_max 0.01
_exptl_crystal_size_mid 0.01
_exptl_crystal_size_min 0.01
_refine_diff_density_max 0.849
_refine_diff_density_min -0.758
_refine_diff_density_rms 0.15
_refine_ls_abs_structure_details 'Flack H D (1983), Acta Cryst. A39, 876-881'
_refine_ls_abs_structure_Flack -0.004(8)
_refine_ls_extinction_coef 0.0092(4)
_refine_ls_extinction_expression Fc^*^=kFc[1+0.001xFc^2^\l^3^/sin(2\q)]^-1/4^
_refine_ls_extinction_method SHELXL
_refine_ls_goodness_of_fit_ref 1.096
_refine_ls_matrix_type full
_refine_ls_number_parameters 41
_refine_ls_number_reflns 592
_refine_ls_number_restraints 1
_refine_ls_restrained_S_all 1.095
_refine_ls_R_factor_all 0.0159
_refine_ls_R_factor_gt 0.0156
_refine_ls_shift/su_max 0.006
_refine_ls_shift/su_mean 0.002
_refine_ls_structure_factor_coef Fsqd
_refine_ls_weighting_details 'calc w=1/[\s^2^(Fo^2^)+(0.0124P)^2^+0.0000P] where P=(Fo^2^+2Fc^2^)/3'
_refine_ls_weighting_scheme calc
_refine_ls_wR_factor_gt 0.0309
_refine_ls_wR_factor_ref 0.031
_reflns_number_gt 582
_reflns_number_total 592
_reflns_threshold_expression >2sigma(I)
_cod_data_source_file ic1008297_si_002_3.cif
_cod_data_source_block Tl3V5O14
_cod_depositor_comments
;
The following automatic conversions were performed:

'_symmetry_cell_setting' value 'Trigonal' changed to 'trigonal'
according to the built-in table from CIF Core dictionary named
'cif_core.dic' version 2.4.1 from
2010-06-29.

'_exptl_absorpt_correction_type' value 'Psi scan'
changed to 'psi-scan' according to the built-in table from CIF Core
dictionary named 'cif_core.dic' version 2.4.1 from 2010-06-29.

Automatic conversion script
Id: cif_fix_values 1646 2011-03-28 12:23:43Z adriana 
;
_cod_database_code 4316138

loop_
_symmetry_equiv_pos_as_xyz
'x, y, z'
'-y, x-y, z'
'-x+y, -x, z'
'y, x, z'
'x-y, -y, z'
'-x, -x+y, z'

loop_
_atom_site_label
_atom_site_type_symbol
_atom_site_fract_x
_atom_site_fract_y
_atom_site_fract_z
_atom_site_U_iso_or_equiv
_atom_site_adp_type
_atom_site_occupancy
_atom_site_symmetry_multiplicity
_atom_site_calc_flag
_atom_site_refinement_flags
_atom_site_disorder_assembly
_atom_site_disorder_group
Tl1 Tl 0.39153(4) 0 0.767 0.02437(11) Uani 1 2 d S . .
V1 V 0.6667 0.3333 0.2974(3) 0.0111(3) Uani 1 3 d S . .
V2 V 0.22854(12) 0.22854(12) 0.2890(3) 0.0129(3) Uani 1 2 d S . .
O1 O 0.3333 0.6667 0.9759(14) 0.0235(15) Uani 1 3 d S . .
O2 O 0.7536(7) 0 0.9759(11) 0.0254(13) Uani 1 2 d S . .
O3 O 0.1676(6) 0 0.3571(11) 0.0206(12) Uani 1 2 d S . .
O4 O 0.5384(4) 0.8308(4) 0.4143(7) 0.0171(8) Uani 1 1 d . . .

loop_
_atom_site_aniso_label
_atom_site_aniso_U_11
_atom_site_aniso_U_22
_atom_site_aniso_U_33
_atom_site_aniso_U_23
_atom_site_aniso_U_13
_atom_site_aniso_U_12
Tl1 0.02871(15) 0.02044(17) 0.02119(15) 0 -0.00156(12) 0.01022(8)
V1 0.0085(4) 0.0085(4) 0.0161(8) 0 0 0.0043(2)
V2 0.0088(4) 0.0088(4) 0.0193(7) -0.0006(5) -0.0006(5) 0.0029(5)
O1 0.026(2) 0.026(2) 0.018(3) 0 0 0.0131(12)
O2 0.030(2) 0.027(3) 0.018(3) 0 0.001(2) 0.0137(16)
O3 0.0114(18) 0.008(2) 0.041(4) 0 -0.0039(19) 0.0041(12)
O4 0.0119(18) 0.0119(17) 0.022(2) -0.0021(15) 0.0008(14) 0.0022(14)

loop_
_atom_type_symbol
_atom_type_description
_atom_type_scat_dispersion_real
_atom_type_scat_dispersion_imag
_atom_type_scat_source
O O 0.0106 0.006 'International Tables Vol C Tables 4.2.6.8 and 6.1.1.4'
V V 0.3005 0.5294 'International Tables Vol C Tables 4.2.6.8 and 6.1.1.4'
Tl Tl -2.8358 9.6688 'International Tables Vol C Tables 4.2.6.8 and 6.1.1.4'

loop_
_geom_angle_atom_site_label_1
_geom_angle_atom_site_label_2
_geom_angle_atom_site_label_3
_geom_angle
_geom_angle_site_symmetry_1
_geom_angle_site_symmetry_3
_geom_angle_publ_flag
O3 Tl1 O1 119.43(9) . 1_545 ?
O3 Tl1 O1 119.43(9) . 4 ?
O1 Tl1 O1 121.13(18) 1_545 4 ?
O3 Tl1 O4 52.94(8) . 2_655 ?
O1 Tl1 O4 68.92(14) 1_545 2_655 ?
O1 Tl1 O4 163.36(14) 4 2_655 ?
O3 Tl1 O4 52.94(8) . 6_655 ?
O1 Tl1 O4 163.36(14) 1_545 6_655 ?
O1 Tl1 O4 68.92(14) 4 6_655 ?
O4 Tl1 O4 98.32(14) 2_655 6_655 ?
O3 Tl1 O4 91.48(12) . 1_545 ?
O1 Tl1 O4 68.02(13) 1_545 1_545 ?
O1 Tl1 O4 111.80(10) 4 1_545 ?
O4 Tl1 O4 57.48(13) 2_655 1_545 ?
O4 Tl1 O4 96.32(9) 6_655 1_545 ?
O3 Tl1 O4 91.48(12) . 5_665 ?
O1 Tl1 O4 111.80(10) 1_545 5_665 ?
O1 Tl1 O4 68.02(13) 4 5_665 ?
O4 Tl1 O4 96.32(9) 2_655 5_665 ?
O4 Tl1 O4 57.48(13) 6_655 5_665 ?
O4 Tl1 O4 50.69(13) 1_545 5_665 ?
O3 Tl1 O2 74.85(13) . 2_545 ?
O1 Tl1 O2 66.91(11) 1_545 2_545 ?
O1 Tl1 O2 129.04(14) 4 2_545 ?
O4 Tl1 O2 65.99(12) 2_655 2_545 ?
O4 Tl1 O2 118.75(12) 6_655 2_545 ?
O4 Tl1 O2 116.61(12) 1_545 2_545 ?
O4 Tl1 O2 161.86(11) 5_665 2_545 ?
O3 Tl1 O2 74.85(13) . 3_665 ?
O1 Tl1 O2 129.04(14) 1_545 3_665 ?
O1 Tl1 O2 66.91(11) 4 3_665 ?
O4 Tl1 O2 118.75(12) 2_655 3_665 ?
O4 Tl1 O2 66.00(12) 6_655 3_665 ?
O4 Tl1 O2 161.86(11) 1_545 3_665 ?
O4 Tl1 O2 116.61(12) 5_665 3_665 ?
O2 Tl1 O2 71.9(2) 2_545 3_665 ?
O3 Tl1 O2 151.75(14) . . ?
O1 Tl1 O2 64.73(4) 1_545 . ?
O1 Tl1 O2 64.73(4) 4 . ?
O4 Tl1 O2 114.25(8) 2_655 . ?
O4 Tl1 O2 114.25(9) 6_655 . ?
O4 Tl1 O2 63.24(11) 1_545 . ?
O4 Tl1 O2 63.24(11) 5_665 . ?
O2 Tl1 O2 126.37(16) 2_545 . ?
O2 Tl1 O2 126.37(16) 3_665 . ?
O3 Tl1 O3 103.69(15) . 1_556 ?
O1 Tl1 O3 82.62(12) 1_545 1_556 ?
O1 Tl1 O3 82.62(12) 4 1_556 ?
O4 Tl1 O3 112.91(8) 2_655 1_556 ?
O4 Tl1 O3 112.91(8) 6_655 1_556 ?
O4 Tl1 O3 150.64(8) 1_545 1_556 ?
O4 Tl1 O3 150.64(8) 5_665 1_556 ?
O2 Tl1 O3 46.94(11) 2_545 1_556 ?
O2 Tl1 O3 46.94(11) 3_665 1_556 ?
O2 Tl1 O3 104.55(13) . 1_556 ?
O3 Tl1 V1 72.35(8) . 4_545 ?
O1 Tl1 V1 63.05(13) 1_545 4_545 ?
O1 Tl1 V1 140.11(8) 4 4_545 ?
O4 Tl1 V1 28.74(6) 2_655 4_545 ?
O4 Tl1 V1 100.57(7) 6_655 4_545 ?
O4 Tl1 V1 28.89(6) 1_545 4_545 ?
O4 Tl1 V1 74.00(7) 5_665 4_545 ?
O2 Tl1 V1 90.27(10) 2_545 4_545 ?
O2 Tl1 V1 145.78(10) 3_665 4_545 ?
O2 Tl1 V1 87.79(7) . 4_545 ?
O3 Tl1 V1 134.37(2) 1_556 4_545 ?
O1 V1 O4 109.88(12) 4_554 5_665 ?
O1 V1 O4 109.88(13) 4_554 4 ?
O4 V1 O4 109.05(13) 5_665 4 ?
O1 V1 O4 109.88(13) 4_554 6_655 ?
O4 V1 O4 109.06(13) 5_665 6_655 ?
O4 V1 O4 109.06(13) 4 6_655 ?
O1 V1 Tl1 131.538(19) 4_554 2_655 ?
O4 V1 Tl1 53.63(12) 5_665 2_655 ?
O4 V1 Tl1 55.82(12) 4 2_655 ?
O4 V1 Tl1 118.56(13) 6_655 2_655 ?
O1 V1 Tl1 131.538(19) 4_554 . ?
O4 V1 Tl1 55.82(12) 5_665 . ?
O4 V1 Tl1 118.56(13) 4 . ?
O4 V1 Tl1 53.63(12) 6_655 . ?
Tl1 V1 Tl1 80.82(3) 2_655 . ?
O1 V1 Tl1 131.538(19) 4_554 3_665 ?
O4 V1 Tl1 118.56(13) 5_665 3_665 ?
O4 V1 Tl1 53.63(12) 4 3_665 ?
O4 V1 Tl1 55.82(12) 6_655 3_665 ?
Tl1 V1 Tl1 80.82(3) 2_655 3_665 ?
Tl1 V1 Tl1 80.82(3) . 3_665 ?
O1 V1 Tl1 44.981(17) 4_554 1_554 ?
O4 V1 Tl1 85.59(12) 5_665 1_554 ?
O4 V1 Tl1 154.84(13) 4 1_554 ?
O4 V1 Tl1 83.89(12) 6_655 1_554 ?
Tl1 V1 Tl1 137.189(6) 2_655 1_554 ?
Tl1 V1 Tl1 86.557(13) . 1_554 ?
Tl1 V1 Tl1 137.189(6) 3_665 1_554 ?
O1 V1 Tl1 44.981(17) 4_554 2_654 ?
O4 V1 Tl1 83.89(12) 5_665 2_654 ?
O4 V1 Tl1 85.59(12) 4 2_654 ?
O4 V1 Tl1 154.84(13) 6_655 2_654 ?
Tl1 V1 Tl1 86.557(13) 2_655 2_654 ?
Tl1 V1 Tl1 137.189(6) . 2_654 ?
Tl1 V1 Tl1 137.189(6) 3_665 2_654 ?
Tl1 V1 Tl1 75.49(3) 1_554 2_654 ?
O1 V1 Tl1 44.981(17) 4_554 3_664 ?
O4 V1 Tl1 154.84(13) 5_665 3_664 ?
O4 V1 Tl1 83.89(12) 4 3_664 ?
O4 V1 Tl1 85.59(12) 6_655 3_664 ?
Tl1 V1 Tl1 137.189(6) 2_655 3_664 ?
Tl1 V1 Tl1 137.189(5) . 3_664 ?
Tl1 V1 Tl1 86.557(13) 3_665 3_664 ?
Tl1 V1 Tl1 75.49(3) 1_554 3_664 ?
Tl1 V1 Tl1 75.49(3) 2_654 3_664 ?
O2 V2 O3 104.9(2) 3_664 . ?
O2 V2 O3 104.9(2) 3_664 2 ?
O3 V2 O3 88.1(3) . 2 ?
O2 V2 O4 105.2(2) 3_664 3_565 ?
O3 V2 O4 149.8(2) . 3_565 ?
O3 V2 O4 86.68(18) 2 3_565 ?
O2 V2 O4 105.2(2) 3_664 6_655 ?
O3 V2 O4 86.68(18) . 6_655 ?
O3 V2 O4 149.8(2) 2 6_655 ?
O4 V2 O4 83.1(2) 3_565 6_655 ?
O2 V2 Tl1 129.539(18) 3_664 2 ?
O3 V2 Tl1 111.38(18) . 2 ?
O3 V2 Tl1 44.95(16) 2 2 ?
O4 V2 Tl1 47.95(10) 3_565 2 ?
O4 V2 Tl1 110.67(12) 6_655 2 ?
O2 V2 Tl1 129.539(18) 3_664 . ?
O3 V2 Tl1 44.95(16) . . ?
O3 V2 Tl1 111.38(18) 2 . ?
O4 V2 Tl1 110.67(12) 3_565 . ?
O4 V2 Tl1 47.95(10) 6_655 . ?
Tl1 V2 Tl1 100.90(3) 2 . ?
O2 V2 Tl1 49.06(4) 3_664 2_554 ?
O3 V2 Tl1 126.37(16) . 2_554 ?
O3 V2 Tl1 63.89(17) 2 2_554 ?
O4 V2 Tl1 76.99(11) 3_565 2_554 ?
O4 V2 Tl1 139.50(11) 6_655 2_554 ?
Tl1 V2 Tl1 80.942(13) 2 2_554 ?
Tl1 V2 Tl1 171.24(3) . 2_554 ?
O2 V2 Tl1 49.06(4) 3_664 1_554 ?
O3 V2 Tl1 63.89(17) . 1_554 ?
O3 V2 Tl1 126.37(16) 2 1_554 ?
O4 V2 Tl1 139.50(11) 3_565 1_554 ?
O4 V2 Tl1 76.99(11) 6_655 1_554 ?
Tl1 V2 Tl1 171.24(3) 2 1_554 ?
Tl1 V2 Tl1 80.942(13) . 1_554 ?
Tl1 V2 Tl1 95.97(3) 2_554 1_554 ?
O2 V2 Tl1 120.6(2) 3_664 3_665 ?
O3 V2 Tl1 116.58(16) . 3_665 ?
O3 V2 Tl1 116.58(16) 2 3_665 ?
O4 V2 Tl1 42.53(11) 3_565 3_665 ?
O4 V2 Tl1 42.53(11) 6_655 3_665 ?
Tl1 V2 Tl1 71.74(2) 2 3_665 ?
Tl1 V2 Tl1 71.74(2) . 3_665 ?
Tl1 V2 Tl1 116.81(2) 2_554 3_665 ?
Tl1 V2 Tl1 116.81(2) 1_554 3_665 ?
O2 V2 Tl1 45.7(2) 3_664 3_664 ?
O3 V2 Tl1 131.29(17) . 3_664 ?
O3 V2 Tl1 131.29(17) 2 3_664 ?
O4 V2 Tl1 71.40(11) 3_565 3_664 ?
O4 V2 Tl1 71.40(11) 6_655 3_664 ?
Tl1 V2 Tl1 116.941(19) 2 3_664 ?
Tl1 V2 Tl1 116.941(19) . 3_664 ?
Tl1 V2 Tl1 68.93(2) 2_554 3_664 ?
Tl1 V2 Tl1 68.93(2) 1_554 3_664 ?
Tl1 V2 Tl1 74.84(2) 3_665 3_664 ?
V1 O1 Tl1 111.51(13) 4_556 1_565 ?
V1 O1 Tl1 111.51(13) 4_556 2 ?
Tl1 O1 Tl1 107.36(14) 1_565 2 ?
V1 O1 Tl1 111.51(13) 4_556 3_665 ?
Tl1 O1 Tl1 107.36(14) 1_565 3_665 ?
Tl1 O1 Tl1 107.36(14) 2 3_665 ?
V2 O2 Tl1 108.60(10) 2_656 3_655 ?
V2 O2 Tl1 108.60(10) 2_656 2_655 ?
Tl1 O2 Tl1 137.55(19) 3_655 2_655 ?
V2 O2 Tl1 114.2(3) 2_656 . ?
Tl1 O2 Tl1 91.47(11) 3_655 . ?
Tl1 O2 Tl1 91.47(11) 2_655 . ?
V2 O3 V2 142.9(3) 3 . ?
V2 O3 Tl1 108.25(16) 3 . ?
V2 O3 Tl1 108.25(16) . . ?
V2 O3 Tl1 88.90(18) 3 1_554 ?
V2 O3 Tl1 88.90(18) . 1_554 ?
Tl1 O3 Tl1 103.69(15) . 1_554 ?
V1 O4 V2 140.6(2) 4 2_665 ?
V1 O4 Tl1 97.62(14) 4 3_665 ?
V2 O4 Tl1 102.70(14) 2_665 3_665 ?
V1 O4 Tl1 95.29(14) 4 1_565 ?
V2 O4 Tl1 111.60(14) 2_665 1_565 ?
Tl1 O4 Tl1 104.17(11) 3_665 1_565 ?

loop_
_geom_bond_atom_site_label_1
_geom_bond_atom_site_label_2
_geom_bond_distance
_geom_bond_site_symmetry_2
_geom_bond_publ_flag
Tl1 O3 2.859(5) . ?
Tl1 O1 2.897(3) 1_545 ?
Tl1 O1 2.897(3) 4 ?
Tl1 O4 2.925(3) 2_655 ?
Tl1 O4 2.925(3) 6_655 ?
Tl1 O4 2.992(4) 1_545 ?
Tl1 O4 2.992(4) 5_665 ?
Tl1 O2 3.179(2) 2_545 ?
Tl1 O2 3.179(6) 3_665 ?
Tl1 O2 3.338(6) . ?
V1 O1 1.635(7) 4_554 ?
V1 O4 1.747(3) 5_665 ?
V1 O4 1.747(3) 4 ?
V1 O4 1.747(3) 6_655 ?
V2 O2 1.600(6) 3_664 ?
V2 O3 1.8247(18) . ?
V2 O3 1.8247(18) 2 ?
V2 O4 1.931(3) 3_565 ?
V2 O4 1.931(3) 6_655 ?
O1 V1 1.635(7) 4_556 ?
O1 Tl1 2.897(3) 1_565 ?
O1 Tl1 2.897(3) 2 ?
O1 Tl1 2.897(3) 3_665 ?
O2 V2 1.600(6) 2_656 ?
O2 Tl1 3.179(2) 3_655 ?
O2 Tl1 3.179(2) 2_655 ?
O3 V2 1.8247(18) 3 ?
O4 V1 1.747(3) 4 ?
O4 V2 1.931(3) 2_665 ?
O4 Tl1 2.925(3) 3_665 ?
O4 Tl1 2.992(4) 1_565 ?
